data_4064795
loop_
_publ_author_name
'Grochowski, Matthew R.'
'Morris, James'
'Brennessel, William W.'
'Jones, William D.'

_publ_section_title
;
 C--CN Bond Activation of Benzonitrile with [Rh--I(dippe)]&#x2212;
;
_journal_issue 21
_journal_name_full Organometallics
_journal_page_first 5604
_journal_paper_doi 10.1021/om200342f
_journal_volume 30
_journal_year 2011
_chemical_formula_moiety 'C38 H52 B P2 Rh, C4 H8 O'
_chemical_formula_sum 'C42 H60 B O P2 Rh'
_chemical_formula_weight 756.56
_chemical_name_common jonmg30
_chemical_name_systematic
; 
 ? 
;
_space_group_IT_number 14
_symmetry_cell_setting monoclinic
_symmetry_space_group_name_Hall '-P 2ybc'
_symmetry_space_group_name_H-M 'P 1 21/c 1'
_atom_sites_solution_hydrogens geom
_atom_sites_solution_primary direct
_atom_sites_solution_secondary difmap
_audit_creation_method SHELXL-97
_cell_angle_alpha 90.00
_cell_angle_beta 90.380(4)
_cell_angle_gamma 90.00
_cell_formula_units_Z 8
_cell_length_a 13.418(3)
_cell_length_b 20.287(4)
_cell_length_c 27.850(6)
_cell_measurement_reflns_used 4006
_cell_measurement_temperature 100.0(1)
_cell_measurement_theta_max 24.32
_cell_measurement_theta_min 2.33
_cell_volume 7581(3)
_computing_cell_refinement 'SAINT (Bruker, 2009)'
_computing_data_collection 'APEX2 (Bruker, 2009)'
_computing_data_reduction 'SAINT (Bruker, 2009)'
_computing_molecular_graphics 'SHELXTL (Sheldrick, 2008)'
_computing_publication_material 'SHELXTL (Sheldrick, 2008)'
_computing_structure_refinement 'SHELXL-97 (Sheldrick, 2008)'
_computing_structure_solution 'SIR97 (Altomare et al., 1999)'
_diffrn_ambient_temperature 100.0(1)
_diffrn_measured_fraction_theta_full 1.000
_diffrn_measured_fraction_theta_max 1.000
_diffrn_measurement_device_type 'Bruker SMART APEX II CCD Platform'
_diffrn_measurement_method 'area detector, \w scans per \f'
_diffrn_radiation_monochromator graphite
_diffrn_radiation_source 'fine-focus sealed tube'
_diffrn_radiation_type MoK\a
_diffrn_radiation_wavelength 0.71073
_diffrn_reflns_av_R_equivalents 0.1685
_diffrn_reflns_av_sigmaI/netI 0.1058
_diffrn_reflns_limit_h_max 15
_diffrn_reflns_limit_h_min -15
_diffrn_reflns_limit_k_max 24
_diffrn_reflns_limit_k_min -24
_diffrn_reflns_limit_l_max 33
_diffrn_reflns_limit_l_min -33
_diffrn_reflns_number 80464
_diffrn_reflns_theta_full 25.03
_diffrn_reflns_theta_max 25.03
_diffrn_reflns_theta_min 1.24
_diffrn_standards_number 0
_exptl_absorpt_coefficient_mu 0.567
_exptl_absorpt_correction_T_max 0.9561
_exptl_absorpt_correction_T_min 0.8760
_exptl_absorpt_correction_type multi-scan
_exptl_absorpt_process_details 'SADABS (Sheldrick, 2008)'
_exptl_crystal_colour yellow-orange
_exptl_crystal_density_diffrn 1.326
_exptl_crystal_density_method 'not measured'
_exptl_crystal_description needle
_exptl_crystal_F_000 3200
_exptl_crystal_size_max 0.24
_exptl_crystal_size_mid 0.10
_exptl_crystal_size_min 0.08
_refine_diff_density_max 0.882
_refine_diff_density_min -1.414
_refine_diff_density_rms 0.118
_refine_ls_extinction_method none
_refine_ls_goodness_of_fit_ref 1.025
_refine_ls_hydrogen_treatment constr
_refine_ls_matrix_type full
_refine_ls_number_parameters 878
_refine_ls_number_reflns 13359
_refine_ls_number_restraints 62
_refine_ls_restrained_S_all 1.024
_refine_ls_R_factor_all 0.1099
_refine_ls_R_factor_gt 0.0687
_refine_ls_shift/su_max 0.001
_refine_ls_shift/su_mean 0.000
_refine_ls_structure_factor_coef Fsqd
_refine_ls_weighting_details 'calc w=1/[\s^2^(Fo^2^)+(0.0292P)^2^+43.0284P] where P=(Fo^2^+2Fc^2^)/3'
_refine_ls_weighting_scheme calc
_refine_ls_wR_factor_gt 0.1285
_refine_ls_wR_factor_ref 0.1484
_reflns_number_gt 9562
_reflns_number_total 13359
_reflns_threshold_expression >2sigma(I)
_cod_data_source_file om200342f_si_002.cif
_cod_data_source_block 4
_cod_database_code 4064795

loop_
_symmetry_equiv_pos_as_xyz
'x, y, z'
'-x, y+1/2, -z+1/2'
'-x, -y, -z'
'x, -y-1/2, z-1/2'

loop_
_atom_site_label
_atom_site_type_symbol
_atom_site_fract_x
_atom_site_fract_y
_atom_site_fract_z
_atom_site_U_iso_or_equiv
_atom_site_adp_type
_atom_site_occupancy
_atom_site_symmetry_multiplicity
_atom_site_calc_flag
_atom_site_refinement_flags
_atom_site_disorder_assembly
_atom_site_disorder_group
Rh1 Rh 0.95576(5) 0.59217(3) 0.12330(3) 0.02359(17) Uani 1 1 d . . .
P1 P 0.86783(19) 0.64307(11) 0.17910(9) 0.0276(6) Uani 1 1 d . . .
P2 P 0.90290(18) 0.67347(11) 0.07550(9) 0.0247(5) Uani 1 1 d . . .
B1 B 0.9049(8) 0.4012(5) 0.1243(4) 0.029(2) Uani 1 1 d . . .
C1 C 0.9674(6) 0.4709(4) 0.1228(3) 0.0244(19) Uani 1 1 d . . .
C2 C 1.0128(7) 0.5025(4) 0.1633(3) 0.027(2) Uani 1 1 d . . .
H2 H 0.9877 0.4925 0.1943 0.033 Uiso 1 1 calc R . .
C3 C 1.0931(7) 0.5478(4) 0.1600(3) 0.0275(16) Uani 1 1 d . . .
H3 H 1.1252 0.5632 0.1883 0.033 Uiso 1 1 calc R . .
C4 C 1.1247(7) 0.5693(4) 0.1159(4) 0.031(2) Uani 1 1 d . . .
H4 H 1.1803 0.5980 0.1132 0.038 Uiso 1 1 calc R . .
C5 C 1.0721(7) 0.5476(4) 0.0746(3) 0.028(2) Uani 1 1 d . . .
H5 H 1.0866 0.5661 0.0442 0.033 Uiso 1 1 calc R . .
C6 C 0.9983(7) 0.4985(4) 0.0785(3) 0.0275(16) Uani 1 1 d . . .
H6 H 0.9675 0.4831 0.0498 0.033 Uiso 1 1 calc R . .
C7 C 0.8391(7) 0.3938(4) 0.1728(3) 0.028(2) Uani 1 1 d . . .
C8 C 0.8832(8) 0.3835(4) 0.2181(4) 0.038(2) Uani 1 1 d . . .
H8 H 0.9539 0.3821 0.2203 0.045 Uiso 1 1 calc R . .
C9 C 0.8292(10) 0.3757(5) 0.2588(4) 0.053(3) Uani 1 1 d . . .
H9 H 0.8622 0.3687 0.2886 0.063 Uiso 1 1 calc R . .
C10 C 0.7265(9) 0.3777(5) 0.2567(4) 0.049(3) Uani 1 1 d . . .
H10 H 0.6886 0.3727 0.2852 0.058 Uiso 1 1 calc R . .
C11 C 0.6796(9) 0.3871(5) 0.2138(4) 0.047(3) Uani 1 1 d . . .
H11 H 0.6089 0.3882 0.2121 0.057 Uiso 1 1 calc R . .
C12 C 0.7364(7) 0.3951(4) 0.1725(4) 0.034(2) Uani 1 1 d . . .
H12 H 0.7028 0.4016 0.1427 0.041 Uiso 1 1 calc R . .
C13 C 0.9911(7) 0.3429(4) 0.1253(3) 0.027(2) Uani 1 1 d . . .
C14 C 1.0923(7) 0.3536(4) 0.1220(3) 0.030(2) Uani 1 1 d . . .
H14 H 1.1156 0.3976 0.1190 0.036 Uiso 1 1 calc R . .
C15 C 1.1622(7) 0.3024(5) 0.1229(3) 0.035(2) Uani 1 1 d . . .
H15 H 1.2314 0.3121 0.1215 0.042 Uiso 1 1 calc R . .
C16 C 1.1309(7) 0.2388(4) 0.1256(4) 0.035(2) Uani 1 1 d . . .
H16 H 1.1774 0.2035 0.1250 0.042 Uiso 1 1 calc R . .
C17 C 1.0301(8) 0.2265(4) 0.1294(3) 0.040(3) Uani 1 1 d . . .
H17 H 1.0075 0.1823 0.1319 0.049 Uiso 1 1 calc R . .
C18 C 0.9602(8) 0.2779(4) 0.1295(3) 0.033(2) Uani 1 1 d . . .
H18 H 0.8913 0.2682 0.1326 0.040 Uiso 1 1 calc R . .
C19 C 0.8344(7) 0.3969(4) 0.0758(3) 0.027(2) Uani 1 1 d . . .
C20 C 0.7724(7) 0.4494(4) 0.0631(3) 0.030(2) Uani 1 1 d . . .
H20 H 0.7735 0.4877 0.0827 0.036 Uiso 1 1 calc R . .
C21 C 0.7097(7) 0.4487(5) 0.0236(4) 0.037(3) Uani 1 1 d . . .
H21 H 0.6719 0.4869 0.0158 0.044 Uiso 1 1 calc R . .
C22 C 0.7016(7) 0.3936(5) -0.0042(4) 0.034(2) Uani 1 1 d . . .
H22 H 0.6553 0.3917 -0.0301 0.040 Uiso 1 1 calc R . .
C23 C 0.7632(7) 0.3404(5) 0.0065(4) 0.033(2) Uani 1 1 d . . .
H23 H 0.7617 0.3024 -0.0135 0.039 Uiso 1 1 calc R . .
C24 C 0.8266(7) 0.3420(4) 0.0459(3) 0.031(2) Uani 1 1 d . . .
H24 H 0.8663 0.3044 0.0528 0.037 Uiso 1 1 calc R . .
C25 C 0.7947(7) 0.7116(4) 0.1535(3) 0.030(2) Uani 1 1 d . . .
H25A H 0.7271 0.6957 0.1451 0.036 Uiso 1 1 calc R . .
H25B H 0.7878 0.7467 0.1779 0.036 Uiso 1 1 calc R . .
C26 C 0.8428(7) 0.7394(4) 0.1099(3) 0.026(2) Uani 1 1 d . . .
H26A H 0.8931 0.7726 0.1195 0.031 Uiso 1 1 calc R . .
H26B H 0.7919 0.7615 0.0896 0.031 Uiso 1 1 calc R . .
C27 C 0.9432(8) 0.6809(5) 0.2283(3) 0.040(2) Uani 1 1 d . . .
H27 H 0.8976 0.7111 0.2461 0.048 Uiso 1 1 calc R . .
C28 C 1.0266(8) 0.7227(5) 0.2094(4) 0.046(3) Uani 1 1 d . . .
H28A H 1.0589 0.7460 0.2361 0.068 Uiso 1 1 calc R . .
H28B H 0.9998 0.7549 0.1865 0.068 Uiso 1 1 calc R . .
H28C H 1.0755 0.6946 0.1933 0.068 Uiso 1 1 calc R . .
C29 C 0.9791(9) 0.6298(5) 0.2639(4) 0.051(3) Uani 1 1 d . . .
H29A H 1.0220 0.6509 0.2881 0.077 Uiso 1 1 calc R . .
H29B H 1.0170 0.5957 0.2471 0.077 Uiso 1 1 calc R . .
H29C H 0.9217 0.6097 0.2798 0.077 Uiso 1 1 calc R . .
C30 C 0.7729(9) 0.5961(5) 0.2118(4) 0.045(3) Uani 1 1 d . . .
H30 H 0.8076 0.5591 0.2288 0.054 Uiso 1 1 calc R . .
C31 C 0.6955(9) 0.5661(5) 0.1788(4) 0.054(3) Uani 1 1 d . . .
H31A H 0.6491 0.5394 0.1977 0.081 Uiso 1 1 calc R . .
H31B H 0.7284 0.5381 0.1550 0.081 Uiso 1 1 calc R . .
H31C H 0.6587 0.6013 0.1624 0.081 Uiso 1 1 calc R . .
C32 C 0.7240(9) 0.6398(5) 0.2503(4) 0.052(3) Uani 1 1 d . . .
H32A H 0.6658 0.6170 0.2634 0.078 Uiso 1 1 calc R . .
H32B H 0.7030 0.6816 0.2358 0.078 Uiso 1 1 calc R . .
H32C H 0.7721 0.6485 0.2761 0.078 Uiso 1 1 calc R . .
C33 C 1.0043(7) 0.7152(4) 0.0432(3) 0.029(2) Uani 1 1 d . . .
H33 H 1.0401 0.6803 0.0248 0.034 Uiso 1 1 calc R . .
C34 C 1.0799(8) 0.7451(5) 0.0776(4) 0.042(3) Uani 1 1 d . . .
H34A H 1.1370 0.7617 0.0595 0.063 Uiso 1 1 calc R . .
H34B H 1.1027 0.7113 0.1004 0.063 Uiso 1 1 calc R . .
H34C H 1.0490 0.7814 0.0953 0.063 Uiso 1 1 calc R . .
C35 C 0.9681(8) 0.7658(5) 0.0065(4) 0.040(3) Uani 1 1 d . . .
H35A H 1.0256 0.7886 -0.0074 0.060 Uiso 1 1 calc R . .
H35B H 0.9248 0.7980 0.0223 0.060 Uiso 1 1 calc R . .
H35C H 0.9307 0.7434 -0.0191 0.060 Uiso 1 1 calc R . .
C36 C 0.8107(7) 0.6543(4) 0.0274(3) 0.028(2) Uani 1 1 d . . .
H36 H 0.8002 0.6954 0.0082 0.034 Uiso 1 1 calc R . .
C37 C 0.7114(7) 0.6339(4) 0.0471(4) 0.034(2) Uani 1 1 d . . .
H37A H 0.6671 0.6210 0.0206 0.051 Uiso 1 1 calc R . .
H37B H 0.6818 0.6709 0.0646 0.051 Uiso 1 1 calc R . .
H37C H 0.7205 0.5965 0.0690 0.051 Uiso 1 1 calc R . .
C38 C 0.8525(7) 0.6022(4) -0.0061(3) 0.030(2) Uani 1 1 d . . .
H38A H 0.8067 0.5960 -0.0333 0.045 Uiso 1 1 calc R . .
H38B H 0.8600 0.5605 0.0113 0.045 Uiso 1 1 calc R . .
H38C H 0.9175 0.6165 -0.0180 0.045 Uiso 1 1 calc R . .
Rh2 Rh 0.44021(5) 0.58007(3) 0.36537(3) 0.02421(17) Uani 1 1 d . . .
P3 P 0.34009(19) 0.62493(11) 0.31028(9) 0.0264(5) Uani 1 1 d . . .
P4 P 0.39778(18) 0.66695(11) 0.40951(9) 0.0253(5) Uani 1 1 d . . .
B2 B 0.3968(7) 0.3894(4) 0.3835(4) 0.023(2) Uani 1 1 d . . .
C39 C 0.4559(6) 0.4587(4) 0.3765(3) 0.0216(18) Uani 1 1 d . . .
C40 C 0.4896(6) 0.4810(4) 0.3312(3) 0.025(2) Uani 1 1 d . . .
H40 H 0.4588 0.4638 0.3030 0.030 Uiso 1 1 calc R . .
C41 C 0.5661(7) 0.5270(4) 0.3263(4) 0.034(2) Uani 1 1 d . . .
H41 H 0.5894 0.5381 0.2952 0.040 Uiso 1 1 calc R . .
C42 C 0.6084(7) 0.5568(4) 0.3664(4) 0.032(2) Uani 1 1 d . . .
H42 H 0.6633 0.5859 0.3631 0.038 Uiso 1 1 calc R . .
C43 C 0.5693(8) 0.5433(4) 0.4116(4) 0.033(2) Uani 1 1 d . . .
H43 H 0.5921 0.5666 0.4392 0.040 Uiso 1 1 calc R . .
C44 C 0.4950(7) 0.4943(4) 0.4156(3) 0.029(2) Uani 1 1 d . . .
H44 H 0.4699 0.4848 0.4466 0.035 Uiso 1 1 calc R . .
C45 C 0.3238(7) 0.3727(4) 0.3369(3) 0.028(2) Uani 1 1 d . . .
C46 C 0.3618(7) 0.3486(4) 0.2939(3) 0.028(2) Uani 1 1 d . . .
H46 H 0.4314 0.3406 0.2918 0.034 Uiso 1 1 calc R . .
C47 C 0.3030(8) 0.3359(4) 0.2541(3) 0.028(2) Uani 1 1 d . . .
H47 H 0.3326 0.3190 0.2257 0.034 Uiso 1 1 calc R . .
C48 C 0.2019(8) 0.3473(5) 0.2550(3) 0.037(3) Uani 1 1 d . . .
H48 H 0.1616 0.3392 0.2274 0.044 Uiso 1 1 calc R . .
C49 C 0.1607(8) 0.3705(4) 0.2963(3) 0.032(2) Uani 1 1 d . . .
H49 H 0.0910 0.3784 0.2976 0.039 Uiso 1 1 calc R . .
C50 C 0.2203(7) 0.3828(4) 0.3368(3) 0.027(2) Uani 1 1 d . . .
H50 H 0.1896 0.3985 0.3652 0.033 Uiso 1 1 calc R . .
C51 C 0.4843(7) 0.3331(4) 0.3865(3) 0.026(2) Uani 1 1 d . . .
C52 C 0.4593(6) 0.2658(4) 0.3878(3) 0.024(2) Uani 1 1 d . . .
H52 H 0.3912 0.2541 0.3840 0.029 Uiso 1 1 calc R . .
C53 C 0.5270(6) 0.2165(4) 0.3943(3) 0.026(2) Uani 1 1 d . . .
H53 H 0.5053 0.1720 0.3960 0.031 Uiso 1 1 calc R . .
C54 C 0.6261(8) 0.2310(5) 0.3984(3) 0.034(2) Uani 1 1 d . . .
H54 H 0.6737 0.1970 0.4034 0.041 Uiso 1 1 calc R . .
C55 C 0.6557(7) 0.2958(5) 0.3953(3) 0.030(2) Uani 1 1 d . . .
H55 H 0.7245 0.3068 0.3970 0.036 Uiso 1 1 calc R . .
C56 C 0.5847(7) 0.3452(4) 0.3895(3) 0.026(2) Uani 1 1 d . . .
H56 H 0.6069 0.3896 0.3876 0.031 Uiso 1 1 calc R . .
C57 C 0.3320(6) 0.3912(4) 0.4328(3) 0.024(2) Uani 1 1 d . . .
C58 C 0.2731(6) 0.4458(4) 0.4433(3) 0.023(2) Uani 1 1 d . . .
H58 H 0.2735 0.4821 0.4217 0.028 Uiso 1 1 calc R . .
C59 C 0.2139(8) 0.4499(4) 0.4838(3) 0.032(2) Uani 1 1 d . . .
H59 H 0.1751 0.4883 0.4893 0.038 Uiso 1 1 calc R . .
C60 C 0.2108(7) 0.3982(5) 0.5166(3) 0.030(2) Uani 1 1 d . . .
H60 H 0.1696 0.3999 0.5442 0.036 Uiso 1 1 calc R . .
C61 C 0.2706(7) 0.3441(5) 0.5072(3) 0.029(2) Uani 1 1 d . . .
H61 H 0.2710 0.3081 0.5290 0.035 Uiso 1 1 calc R . .
C62 C 0.3289(7) 0.3416(4) 0.4674(3) 0.023(2) Uani 1 1 d . . .
H62 H 0.3696 0.3038 0.4629 0.028 Uiso 1 1 calc R . .
C63 C 0.2736(7) 0.6968(4) 0.3332(3) 0.028(2) Uani 1 1 d . . .
H63A H 0.2631 0.7288 0.3068 0.034 Uiso 1 1 calc R . .
H63B H 0.2074 0.6830 0.3450 0.034 Uiso 1 1 calc R . .
C64 C 0.3318(7) 0.7296(4) 0.3736(3) 0.029(2) Uani 1 1 d . . .
H64A H 0.2855 0.7544 0.3944 0.035 Uiso 1 1 calc R . .
H64B H 0.3804 0.7610 0.3601 0.035 Uiso 1 1 calc R . .
C65 C 0.2395(7) 0.5745(4) 0.2841(3) 0.030(2) Uani 1 1 d . . .
H65 H 0.1983 0.6038 0.2630 0.036 Uiso 1 1 calc R . .
C66 C 0.1726(7) 0.5485(4) 0.3236(3) 0.029(2) Uani 1 1 d . . .
H66A H 0.1179 0.5231 0.3093 0.043 Uiso 1 1 calc R . .
H66B H 0.1453 0.5856 0.3419 0.043 Uiso 1 1 calc R . .
H66C H 0.2115 0.5201 0.3452 0.043 Uiso 1 1 calc R . .
C67 C 0.2772(8) 0.5191(5) 0.2541(4) 0.039(3) Uani 1 1 d . . .
H67A H 0.2207 0.4937 0.2414 0.058 Uiso 1 1 calc R . .
H67B H 0.3196 0.4904 0.2737 0.058 Uiso 1 1 calc R . .
H67C H 0.3159 0.5368 0.2273 0.058 Uiso 1 1 calc R . .
C68 C 0.4019(8) 0.6565(5) 0.2568(3) 0.036(2) Uani 1 1 d . . .
H68 H 0.4420 0.6192 0.2436 0.043 Uiso 1 1 calc R . .
C69 C 0.4754(8) 0.7106(4) 0.2695(4) 0.043(3) Uani 1 1 d . . .
H69A H 0.5159 0.7210 0.2414 0.065 Uiso 1 1 calc R . .
H69B H 0.5187 0.6957 0.2958 0.065 Uiso 1 1 calc R . .
H69C H 0.4389 0.7500 0.2796 0.065 Uiso 1 1 calc R . .
C70 C 0.3324(9) 0.6791(6) 0.2163(4) 0.050(3) Uani 1 1 d . . .
H70A H 0.3717 0.6995 0.1908 0.075 Uiso 1 1 calc R . .
H70B H 0.2847 0.7113 0.2289 0.075 Uiso 1 1 calc R . .
H70C H 0.2962 0.6411 0.2033 0.075 Uiso 1 1 calc R . .
C71 C 0.3169(7) 0.6532(4) 0.4611(3) 0.030(2) Uani 1 1 d . . .
H71 H 0.3113 0.6962 0.4783 0.036 Uiso 1 1 calc R . .
C72 C 0.2112(7) 0.6328(4) 0.4468(3) 0.030(2) Uani 1 1 d . . .
H72A H 0.1724 0.6237 0.4757 0.045 Uiso 1 1 calc R . .
H72B H 0.2139 0.5930 0.4269 0.045 Uiso 1 1 calc R . .
H72C H 0.1795 0.6685 0.4286 0.045 Uiso 1 1 calc R . .
C73 C 0.3632(7) 0.6044(4) 0.4963(3) 0.032(2) Uani 1 1 d . . .
H73A H 0.3177 0.5973 0.5232 0.049 Uiso 1 1 calc R . .
H73B H 0.4266 0.6220 0.5084 0.049 Uiso 1 1 calc R . .
H73C H 0.3752 0.5624 0.4799 0.049 Uiso 1 1 calc R . .
C74 C 0.5053(7) 0.7106(4) 0.4358(3) 0.030(2) Uani 1 1 d . . .
H74 H 0.5436 0.6775 0.4551 0.036 Uiso 1 1 calc R . .
C75 C 0.5750(7) 0.7362(4) 0.3975(4) 0.040(3) Uani 1 1 d . . .
H75A H 0.6328 0.7573 0.4128 0.060 Uiso 1 1 calc R . .
H75B H 0.5399 0.7684 0.3774 0.060 Uiso 1 1 calc R . .
H75C H 0.5976 0.6994 0.3775 0.060 Uiso 1 1 calc R . .
C76 C 0.4768(8) 0.7663(5) 0.4704(4) 0.045(3) Uani 1 1 d . . .
H76A H 0.5374 0.7870 0.4832 0.067 Uiso 1 1 calc R . .
H76B H 0.4378 0.7482 0.4969 0.067 Uiso 1 1 calc R . .
H76C H 0.4369 0.7993 0.4532 0.067 Uiso 1 1 calc R . .
O1 O 0.3760(11) 0.4159(8) 0.0889(7) 0.089(6) Uani 0.67(2) 1 d PD A 1
C77 C 0.3563(15) 0.4538(11) 0.1322(8) 0.078(4) Uani 0.67(2) 1 d PD A 1
H77A H 0.3697 0.4264 0.1609 0.094 Uiso 0.67(2) 1 calc PR A 1
H77B H 0.2855 0.4674 0.1328 0.094 Uiso 0.67(2) 1 calc PR A 1
C78 C 0.420(2) 0.5123(11) 0.1331(11) 0.077(11) Uani 0.67(2) 1 d PD A 1
H78A H 0.4578 0.5151 0.1638 0.092 Uiso 0.67(2) 1 calc PR A 1
H78B H 0.3804 0.5530 0.1291 0.092 Uiso 0.67(2) 1 calc PR A 1
C79 C 0.4905(10) 0.5036(6) 0.0919(5) 0.078(4) Uani 0.67(2) 1 d PD A 1
H79A H 0.4734 0.5339 0.0652 0.094 Uiso 0.67(2) 1 calc PR A 1
H79B H 0.5603 0.5115 0.1020 0.094 Uiso 0.67(2) 1 calc PR A 1
C80 C 0.4753(10) 0.4338(7) 0.0775(6) 0.088(5) Uani 0.67(2) 1 d PD A 1
H80A H 0.4867 0.4286 0.0426 0.106 Uiso 0.67(2) 1 calc PR A 1
H80B H 0.5229 0.4050 0.0949 0.106 Uiso 0.67(2) 1 calc PR A 1
O1' O 0.407(2) 0.4079(13) 0.1133(12) 0.089(6) Uani 0.33(2) 1 d PD A 5
C77' C 0.3348(19) 0.4629(16) 0.1129(19) 0.078(4) Uani 0.33(2) 1 d PD A 5
H77C H 0.2855 0.4582 0.1389 0.094 Uiso 0.33(2) 1 calc PR A 5
H77D H 0.2994 0.4659 0.0817 0.094 Uiso 0.33(2) 1 calc PR A 5
C78' C 0.400(4) 0.5209(19) 0.121(3) 0.077(11) Uani 0.33(2) 1 d PD A 5
H78C H 0.4174 0.5261 0.1553 0.092 Uiso 0.33(2) 1 calc PR A 5
H78D H 0.3685 0.5619 0.1091 0.092 Uiso 0.33(2) 1 calc PR A 5
C79' C 0.4905(10) 0.5036(6) 0.0919(5) 0.078(4) Uani 0.33(2) 1 d PD A 5
H79C H 0.4954 0.5323 0.0632 0.094 Uiso 0.33(2) 1 calc PR A 5
H79D H 0.5520 0.5084 0.1113 0.094 Uiso 0.33(2) 1 calc PR A 5
C80' C 0.4753(10) 0.4338(7) 0.0775(6) 0.088(5) Uani 0.33(2) 1 d PD A 5
H80C H 0.4459 0.4308 0.0449 0.106 Uiso 0.33(2) 1 calc PR A 5
H80D H 0.5392 0.4093 0.0781 0.106 Uiso 0.33(2) 1 calc PR A 5
O2 O 0.9354(10) 0.5464(6) 0.3830(5) 0.062(3) Uani 0.619(11) 1 d PD B 1
C81 C 0.881(2) 0.4988(10) 0.3554(10) 0.057(6) Uani 0.619(11) 1 d PD B 1
H81A H 0.9223 0.4804 0.3294 0.069 Uiso 0.619(11) 1 calc PR B 1
H81B H 0.8201 0.5187 0.3412 0.069 Uiso 0.619(11) 1 calc PR B 1
C82 C 0.854(2) 0.4459(17) 0.3918(16) 0.072(9) Uani 0.619(11) 1 d PD B 1
H82A H 0.8361 0.4039 0.3758 0.086 Uiso 0.619(11) 1 calc PR B 1
H82B H 0.7985 0.4601 0.4126 0.086 Uiso 0.619(11) 1 calc PR B 1
C83 C 0.952(2) 0.4402(18) 0.420(2) 0.061(5) Uani 0.619(11) 1 d PD B 1
H83A H 0.9400 0.4251 0.4531 0.073 Uiso 0.619(11) 1 calc PR B 1
H83B H 0.9982 0.4094 0.4039 0.073 Uiso 0.619(11) 1 calc PR B 1
C84 C 0.991(3) 0.5104(18) 0.4188(18) 0.050(7) Uani 0.619(11) 1 d PD B 1
H84A H 0.9827 0.5312 0.4507 0.060 Uiso 0.619(11) 1 calc PR B 1
H84B H 1.0628 0.5104 0.4109 0.060 Uiso 0.619(11) 1 calc PR B 1
O2' O 0.8740(16) 0.4109(10) 0.4187(9) 0.062(3) Uani 0.381(11) 1 d PD B 5
C81' C 0.974(4) 0.432(3) 0.430(3) 0.061(5) Uani 0.381(11) 1 d PD B 5
H81C H 1.0229 0.4021 0.4154 0.073 Uiso 0.381(11) 1 calc PR B 5
H81D H 0.9842 0.4314 0.4655 0.073 Uiso 0.381(11) 1 calc PR B 5
C82' C 0.986(5) 0.501(3) 0.411(3) 0.050(7) Uani 0.381(11) 1 d PD B 5
H82C H 1.0531 0.5078 0.3973 0.060 Uiso 0.381(11) 1 calc PR B 5
H82D H 0.9754 0.5345 0.4366 0.060 Uiso 0.381(11) 1 calc PR B 5
C83' C 0.906(4) 0.507(2) 0.3723(17) 0.057(6) Uani 0.381(11) 1 d PD B 5
H83C H 0.8810 0.5527 0.3694 0.069 Uiso 0.381(11) 1 calc PR B 5
H83D H 0.9309 0.4920 0.3408 0.069 Uiso 0.381(11) 1 calc PR B 5
C84' C 0.825(3) 0.461(2) 0.391(3) 0.072(9) Uani 0.381(11) 1 d PD B 5
H84C H 0.7772 0.4859 0.4109 0.086 Uiso 0.381(11) 1 calc PR B 5
H84D H 0.7879 0.4411 0.3636 0.086 Uiso 0.381(11) 1 calc PR B 5

loop_
_atom_site_aniso_label
_atom_site_aniso_U_11
_atom_site_aniso_U_22
_atom_site_aniso_U_33
_atom_site_aniso_U_23
_atom_site_aniso_U_13
_atom_site_aniso_U_12
Rh1 0.0253(4) 0.0163(3) 0.0291(4) -0.0017(3) -0.0022(4) 0.0017(3)
P1 0.0340(15) 0.0200(12) 0.0289(14) 0.0022(10) 0.0013(11) 0.0036(10)
P2 0.0248(13) 0.0189(12) 0.0305(14) 0.0012(10) 0.0004(11) 0.0017(10)
B1 0.033(6) 0.025(5) 0.027(6) 0.000(4) 0.003(5) 0.005(4)
C1 0.024(5) 0.020(4) 0.029(5) 0.000(4) 0.000(4) 0.006(4)
C2 0.037(6) 0.013(4) 0.031(5) -0.003(4) -0.007(4) 0.006(4)
C3 0.024(4) 0.018(3) 0.041(4) -0.006(3) -0.003(3) 0.010(3)
C4 0.028(5) 0.019(5) 0.048(6) -0.009(4) 0.002(5) -0.004(4)
C5 0.030(6) 0.015(4) 0.039(5) 0.001(4) 0.004(5) -0.001(4)
C6 0.024(4) 0.018(3) 0.041(4) -0.006(3) -0.003(3) 0.010(3)
C7 0.039(6) 0.018(5) 0.028(5) -0.002(4) 0.010(5) 0.006(4)
C8 0.040(6) 0.031(5) 0.043(7) 0.003(5) 0.013(5) 0.004(5)
C9 0.077(10) 0.044(7) 0.037(6) 0.000(5) 0.014(7) 0.007(6)
C10 0.061(8) 0.036(6) 0.049(8) 0.006(5) 0.031(6) 0.008(6)
C11 0.047(7) 0.037(6) 0.058(8) 0.000(5) 0.019(6) 0.007(5)
C12 0.039(6) 0.018(5) 0.047(6) 0.006(4) 0.015(5) 0.006(4)
C13 0.029(5) 0.025(5) 0.025(5) -0.003(4) 0.004(4) -0.002(4)
C14 0.030(5) 0.021(4) 0.037(6) 0.002(4) 0.001(5) 0.002(4)
C15 0.033(5) 0.042(6) 0.031(6) 0.001(5) -0.002(5) 0.003(4)
C16 0.034(6) 0.019(5) 0.052(7) 0.005(5) 0.001(5) 0.008(4)
C17 0.069(8) 0.013(4) 0.040(6) 0.010(4) 0.004(6) -0.009(4)
C18 0.043(6) 0.015(4) 0.042(6) 0.008(4) 0.007(5) 0.011(4)
C19 0.030(5) 0.015(4) 0.036(5) 0.005(4) 0.002(4) -0.004(4)
C20 0.035(6) 0.022(5) 0.033(6) -0.010(4) -0.008(5) 0.003(4)
C21 0.030(6) 0.024(5) 0.057(7) -0.004(5) -0.008(5) 0.003(4)
C22 0.033(6) 0.031(6) 0.037(6) 0.003(4) -0.007(5) -0.006(4)
C23 0.031(6) 0.025(5) 0.042(6) -0.001(4) -0.004(5) -0.004(4)
C24 0.034(6) 0.018(5) 0.040(6) -0.004(4) 0.007(5) 0.003(4)
C25 0.031(6) 0.020(5) 0.039(6) 0.001(4) -0.001(4) 0.003(4)
C26 0.031(5) 0.019(5) 0.027(5) 0.005(4) -0.002(4) 0.005(4)
C27 0.048(7) 0.039(6) 0.033(5) -0.005(4) -0.005(5) 0.015(6)
C28 0.048(7) 0.035(6) 0.054(7) -0.013(5) -0.018(6) 0.000(5)
C29 0.068(8) 0.053(7) 0.033(6) -0.004(5) -0.010(6) 0.027(6)
C30 0.063(8) 0.029(6) 0.045(7) 0.009(5) 0.018(6) 0.007(5)
C31 0.061(8) 0.019(5) 0.082(9) 0.000(5) 0.018(7) -0.005(5)
C32 0.058(8) 0.033(6) 0.066(8) 0.002(5) 0.036(7) 0.001(5)
C33 0.027(5) 0.023(5) 0.036(6) -0.001(4) 0.003(4) 0.007(4)
C34 0.041(7) 0.026(5) 0.058(7) -0.003(5) -0.003(5) -0.003(5)
C35 0.038(6) 0.034(5) 0.048(6) 0.015(5) 0.010(5) 0.004(5)
C36 0.026(5) 0.023(5) 0.035(6) 0.006(4) -0.004(4) 0.007(4)
C37 0.038(6) 0.021(5) 0.044(6) 0.001(4) -0.014(5) -0.002(4)
C38 0.030(5) 0.030(5) 0.031(5) -0.004(4) -0.005(4) -0.002(4)
Rh2 0.0241(4) 0.0172(3) 0.0314(4) 0.0023(3) 0.0001(4) 0.0003(3)
P3 0.0324(14) 0.0199(12) 0.0270(13) 0.0010(10) 0.0028(11) 0.0024(10)
P4 0.0252(13) 0.0182(12) 0.0325(14) 0.0019(10) -0.0025(11) -0.0002(10)
B2 0.021(5) 0.019(5) 0.028(6) 0.002(4) -0.006(5) 0.001(4)
C39 0.021(5) 0.018(4) 0.026(5) -0.002(3) -0.003(5) 0.006(3)
C40 0.012(5) 0.017(5) 0.045(6) -0.007(4) -0.002(4) 0.000(4)
C41 0.031(6) 0.022(5) 0.048(6) 0.004(4) 0.009(5) 0.011(4)
C42 0.025(5) 0.014(4) 0.057(7) 0.003(5) 0.010(5) -0.002(4)
C43 0.032(6) 0.016(4) 0.052(6) 0.000(4) -0.010(5) 0.004(4)
C44 0.036(6) 0.017(5) 0.035(6) 0.001(4) -0.006(5) 0.002(4)
C45 0.041(6) 0.014(4) 0.029(5) 0.005(4) -0.004(5) -0.001(4)
C46 0.034(6) 0.020(5) 0.032(6) 0.001(4) -0.002(5) 0.006(4)
C47 0.042(6) 0.019(5) 0.024(5) 0.000(4) -0.007(4) 0.001(4)
C48 0.051(7) 0.028(6) 0.031(7) 0.005(4) -0.016(6) -0.004(5)
C49 0.038(6) 0.019(5) 0.039(6) 0.004(4) -0.006(5) 0.000(4)
C50 0.036(6) 0.013(4) 0.033(5) 0.001(4) 0.000(4) -0.001(4)
C51 0.026(5) 0.024(5) 0.027(5) 0.000(4) -0.004(4) 0.003(4)
C52 0.007(4) 0.029(5) 0.035(5) -0.004(4) -0.005(4) -0.006(4)
C53 0.025(5) 0.022(5) 0.030(5) 0.001(4) 0.001(4) 0.001(4)
C54 0.051(7) 0.030(6) 0.020(5) 0.003(4) -0.001(5) 0.016(5)
C55 0.027(5) 0.036(6) 0.026(5) -0.003(4) 0.003(4) 0.001(4)
C56 0.031(6) 0.020(4) 0.028(5) 0.001(4) -0.001(4) 0.005(4)
C57 0.016(5) 0.020(5) 0.037(5) -0.001(4) -0.007(4) -0.002(4)
C58 0.022(5) 0.023(5) 0.025(5) 0.000(4) -0.001(4) -0.006(4)
C59 0.039(6) 0.023(5) 0.033(6) -0.002(4) 0.005(5) 0.001(4)
C60 0.022(5) 0.040(6) 0.027(5) 0.000(4) -0.003(4) -0.003(4)
C61 0.024(5) 0.030(5) 0.034(6) 0.011(4) -0.003(4) -0.010(4)
C62 0.021(5) 0.021(5) 0.028(5) -0.010(4) -0.005(4) 0.000(4)
C63 0.031(5) 0.023(5) 0.030(5) 0.004(4) 0.002(4) 0.001(4)
C64 0.027(5) 0.026(5) 0.034(6) -0.005(4) 0.006(5) 0.003(4)
C65 0.034(6) 0.025(5) 0.030(5) -0.002(4) -0.007(4) 0.003(4)
C66 0.028(5) 0.031(5) 0.028(5) 0.000(4) -0.013(4) -0.001(4)
C67 0.048(7) 0.032(6) 0.035(6) -0.008(5) -0.010(5) 0.014(5)
C68 0.047(6) 0.027(5) 0.034(6) 0.011(4) 0.015(5) 0.008(5)
C69 0.060(8) 0.022(5) 0.049(6) 0.012(4) 0.018(6) 0.002(5)
C70 0.061(8) 0.056(7) 0.034(6) 0.015(5) 0.008(6) 0.000(6)
C71 0.036(6) 0.024(5) 0.029(5) -0.007(4) -0.002(4) 0.009(4)
C72 0.031(6) 0.027(5) 0.031(5) 0.001(4) 0.001(4) 0.002(4)
C73 0.042(6) 0.021(5) 0.035(6) 0.004(4) -0.009(5) -0.002(4)
C74 0.030(5) 0.019(5) 0.040(6) -0.002(4) -0.007(4) 0.003(4)
C75 0.038(6) 0.022(5) 0.059(7) 0.009(4) -0.007(5) -0.006(4)
C76 0.051(7) 0.024(5) 0.059(7) -0.008(5) -0.006(6) -0.005(5)
O1 0.044(9) 0.077(9) 0.146(18) -0.027(11) -0.009(10) 0.008(8)
C77 0.056(7) 0.065(7) 0.113(11) -0.023(7) 0.022(7) -0.017(6)
C78 0.091(15) 0.068(10) 0.072(19) -0.028(11) 0.042(15) -0.026(10)
C79 0.056(7) 0.065(7) 0.113(11) -0.023(7) 0.022(7) -0.017(6)
C80 0.059(10) 0.081(11) 0.125(14) -0.034(10) 0.014(9) -0.022(8)
O1' 0.044(9) 0.077(9) 0.146(18) -0.027(11) -0.009(10) 0.008(8)
C77' 0.056(7) 0.065(7) 0.113(11) -0.023(7) 0.022(7) -0.017(6)
C78' 0.091(15) 0.068(10) 0.072(19) -0.028(11) 0.042(15) -0.026(10)
C79' 0.056(7) 0.065(7) 0.113(11) -0.023(7) 0.022(7) -0.017(6)
C80' 0.059(10) 0.081(11) 0.125(14) -0.034(10) 0.014(9) -0.022(8)
O2 0.056(7) 0.047(7) 0.083(9) 0.007(6) 0.000(7) 0.005(6)
C81 0.035(17) 0.058(11) 0.08(2) 0.002(13) 0.003(11) -0.001(10)
C82 0.08(2) 0.075(18) 0.058(10) 0.010(13) -0.015(15) -0.044(16)
C83 0.042(16) 0.072(13) 0.07(2) 0.003(10) 0.009(11) -0.018(13)
C84 0.048(9) 0.054(13) 0.048(16) 0.003(13) -0.002(7) 0.009(7)
O2' 0.056(7) 0.047(7) 0.083(9) 0.007(6) 0.000(7) 0.005(6)
C81' 0.042(16) 0.072(13) 0.07(2) 0.003(10) 0.009(11) -0.018(13)
C82' 0.048(9) 0.054(13) 0.048(16) 0.003(13) -0.002(7) 0.009(7)
C83' 0.035(17) 0.058(11) 0.08(2) 0.002(13) 0.003(11) -0.001(10)
C84' 0.08(2) 0.075(18) 0.058(10) 0.010(13) -0.015(15) -0.044(16)

loop_
_atom_type_symbol
_atom_type_description
_atom_type_scat_dispersion_real
_atom_type_scat_dispersion_imag
_atom_type_scat_source
C C 0.0033 0.0016 'International Tables Vol C Tables 4.2.6.8 and 6.1.1.4'
H H 0.0000 0.0000 'International Tables Vol C Tables 4.2.6.8 and 6.1.1.4'
B B 0.0013 0.0007 'International Tables Vol C Tables 4.2.6.8 and 6.1.1.4'
O O 0.0106 0.0060 'International Tables Vol C Tables 4.2.6.8 and 6.1.1.4'
P P 0.1023 0.0942 'International Tables Vol C Tables 4.2.6.8 and 6.1.1.4'
Rh Rh -1.1178 0.9187 'International Tables Vol C Tables 4.2.6.8 and 6.1.1.4'

loop_
_geom_angle_atom_site_label_1
_geom_angle_atom_site_label_2
_geom_angle_atom_site_label_3
_geom_angle
P1 Rh1 P2 84.56(9)
P1 Rh1 C5 168.6(2)
P2 Rh1 C5 99.0(2)
P1 Rh1 C2 102.1(2)
P2 Rh1 C2 172.8(2)
C5 Rh1 C2 75.0(3)
P1 Rh1 C3 107.6(2)
P2 Rh1 C3 144.1(2)
C5 Rh1 C3 63.4(3)
C2 Rh1 C3 36.4(3)
P1 Rh1 C4 132.9(2)
P2 Rh1 C4 113.6(3)
C5 Rh1 C4 35.9(3)
C2 Rh1 C4 63.7(3)
C3 Rh1 C4 34.6(3)
P1 Rh1 C6 152.2(2)
P2 Rh1 C6 111.0(2)
C5 Rh1 C6 35.5(3)
C2 Rh1 C6 61.8(3)
C3 Rh1 C6 73.8(3)
C4 Rh1 C6 63.3(3)
P1 Rh1 C1 120.2(2)
P2 Rh1 C1 138.9(2)
C5 Rh1 C1 63.5(3)
C2 Rh1 C1 34.8(3)
C3 Rh1 C1 63.8(3)
C4 Rh1 C1 74.8(3)
C6 Rh1 C1 34.2(3)
C30 P1 C25 102.4(5)
C30 P1 C27 102.9(5)
C25 P1 C27 105.0(4)
C30 P1 Rh1 118.7(3)
C25 P1 Rh1 111.5(3)
C27 P1 Rh1 114.8(4)
C26 P2 C33 104.4(4)
C26 P2 C36 103.6(4)
C33 P2 C36 103.5(4)
C26 P2 Rh1 111.5(3)
C33 P2 Rh1 113.5(3)
C36 P2 Rh1 118.9(3)
C7 B1 C1 112.3(8)
C7 B1 C19 111.4(7)
C1 B1 C19 108.4(7)
C7 B1 C13 107.7(7)
C1 B1 C13 104.9(7)
C19 B1 C13 112.0(7)
C6 C1 C2 112.5(8)
C6 C1 B1 120.9(8)
C2 C1 B1 125.5(8)
C6 C1 Rh1 68.3(5)
C2 C1 Rh1 64.9(4)
B1 C1 Rh1 145.7(6)
C3 C2 C1 124.0(9)
C3 C2 Rh1 72.7(5)
C1 C2 Rh1 80.3(5)
C3 C2 H2 118.0
C1 C2 H2 118.0
Rh1 C2 H2 119.8
C4 C3 C2 120.2(9)
C4 C3 Rh1 74.2(6)
C2 C3 Rh1 71.0(5)
C4 C3 H3 119.9
C2 C3 H3 119.9
Rh1 C3 H3 126.9
C3 C4 C5 118.2(8)
C3 C4 Rh1 71.2(5)
C5 C4 Rh1 69.7(5)
C3 C4 H4 120.9
C5 C4 H4 120.9
Rh1 C4 H4 130.7
C6 C5 C4 120.4(9)
C6 C5 Rh1 75.5(5)
C4 C5 Rh1 74.4(5)
C6 C5 H5 119.8
C4 C5 H5 119.8
Rh1 C5 H5 121.5
C5 C6 C1 123.7(9)
C5 C6 Rh1 69.0(5)
C1 C6 Rh1 77.5(5)
C5 C6 H6 118.2
C1 C6 H6 118.2
Rh1 C6 H6 127.5
C12 C7 C8 115.1(9)
C12 C7 B1 122.8(9)
C8 C7 B1 122.1(9)
C9 C8 C7 122.9(10)
C9 C8 H8 118.6
C7 C8 H8 118.6
C8 C9 C10 120.0(11)
C8 C9 H9 120.0
C10 C9 H9 120.0
C11 C10 C9 119.8(11)
C11 C10 H10 120.1
C9 C10 H10 120.1
C10 C11 C12 119.3(11)
C10 C11 H11 120.4
C12 C11 H11 120.4
C7 C12 C11 123.0(10)
C7 C12 H12 118.5
C11 C12 H12 118.5
C14 C13 C18 116.7(8)
C14 C13 B1 125.2(8)
C18 C13 B1 118.1(8)
C13 C14 C15 122.9(8)
C13 C14 H14 118.6
C15 C14 H14 118.6
C16 C15 C14 119.8(9)
C16 C15 H15 120.1
C14 C15 H15 120.1
C15 C16 C17 118.7(8)
C15 C16 H16 120.7
C17 C16 H16 120.7
C16 C17 C18 121.4(8)
C16 C17 H17 119.3
C18 C17 H17 119.3
C13 C18 C17 120.4(9)
C13 C18 H18 119.8
C17 C18 H18 119.8
C24 C19 C20 114.5(9)
C24 C19 B1 125.0(8)
C20 C19 B1 120.4(8)
C21 C20 C19 123.7(8)
C21 C20 H20 118.2
C19 C20 H20 118.2
C22 C21 C20 120.4(9)
C22 C21 H21 119.8
C20 C21 H21 119.8
C21 C22 C23 118.1(9)
C21 C22 H22 121.0
C23 C22 H22 121.0
C24 C23 C22 120.8(9)
C24 C23 H23 119.6
C22 C23 H23 119.6
C23 C24 C19 122.4(9)
C23 C24 H24 118.8
C19 C24 H24 118.8
C26 C25 P1 111.6(6)
C26 C25 H25A 109.3
P1 C25 H25A 109.3
C26 C25 H25B 109.3
P1 C25 H25B 109.3
H25A C25 H25B 108.0
C25 C26 P2 110.1(6)
C25 C26 H26A 109.6
P2 C26 H26A 109.6
C25 C26 H26B 109.6
P2 C26 H26B 109.6
H26A C26 H26B 108.1
C28 C27 C29 112.4(9)
C28 C27 P1 112.2(7)
C29 C27 P1 111.7(7)
C28 C27 H27 106.7
C29 C27 H27 106.7
P1 C27 H27 106.7
C27 C28 H28A 109.5
C27 C28 H28B 109.5
H28A C28 H28B 109.5
C27 C28 H28C 109.5
H28A C28 H28C 109.5
H28B C28 H28C 109.5
C27 C29 H29A 109.5
C27 C29 H29B 109.5
H29A C29 H29B 109.5
C27 C29 H29C 109.5
H29A C29 H29C 109.5
H29B C29 H29C 109.5
C31 C30 C32 111.1(10)
C31 C30 P1 112.6(7)
C32 C30 P1 110.3(7)
C31 C30 H30 107.6
C32 C30 H30 107.6
P1 C30 H30 107.6
C30 C31 H31A 109.5
C30 C31 H31B 109.5
H31A C31 H31B 109.5
C30 C31 H31C 109.5
H31A C31 H31C 109.5
H31B C31 H31C 109.5
C30 C32 H32A 109.5
C30 C32 H32B 109.5
H32A C32 H32B 109.5
C30 C32 H32C 109.5
H32A C32 H32C 109.5
H32B C32 H32C 109.5
C34 C33 C35 111.3(8)
C34 C33 P2 111.6(7)
C35 C33 P2 113.9(7)
C34 C33 H33 106.5
C35 C33 H33 106.5
P2 C33 H33 106.5
C33 C34 H34A 109.5
C33 C34 H34B 109.5
H34A C34 H34B 109.5
C33 C34 H34C 109.5
H34A C34 H34C 109.5
H34B C34 H34C 109.5
C33 C35 H35A 109.5
C33 C35 H35B 109.5
H35A C35 H35B 109.5
C33 C35 H35C 109.5
H35A C35 H35C 109.5
H35B C35 H35C 109.5
C37 C36 C38 111.3(8)
C37 C36 P2 112.5(7)
C38 C36 P2 110.0(6)
C37 C36 H36 107.6
C38 C36 H36 107.6
P2 C36 H36 107.6
C36 C37 H37A 109.5
C36 C37 H37B 109.5
H37A C37 H37B 109.5
C36 C37 H37C 109.5
H37A C37 H37C 109.5
H37B C37 H37C 109.5
C36 C38 H38A 109.5
C36 C38 H38B 109.5
H38A C38 H38B 109.5
C36 C38 H38C 109.5
H38A C38 H38C 109.5
H38B C38 H38C 109.5
P4 Rh2 P3 84.35(9)
P4 Rh2 C43 98.2(2)
P3 Rh2 C43 167.6(3)
P4 Rh2 C41 146.0(3)
P3 Rh2 C41 108.0(3)
C43 Rh2 C41 63.5(3)
P4 Rh2 C42 114.2(2)
P3 Rh2 C42 132.7(3)
C43 Rh2 C42 35.4(3)
C41 Rh2 C42 35.2(3)
P4 Rh2 C40 170.7(2)
P3 Rh2 C40 104.1(2)
C43 Rh2 C40 74.4(3)
C41 Rh2 C40 35.2(3)
C42 Rh2 C40 63.0(3)
P4 Rh2 C44 109.8(2)
P3 Rh2 C44 153.9(2)
C43 Rh2 C44 35.6(3)
C41 Rh2 C44 72.8(3)
C42 Rh2 C44 62.5(3)
C40 Rh2 C44 60.9(3)
P4 Rh2 C39 137.4(2)
P3 Rh2 C39 122.7(2)
C43 Rh2 C39 62.8(3)
C41 Rh2 C39 62.1(3)
C42 Rh2 C39 73.4(3)
C40 Rh2 C39 34.0(3)
C44 Rh2 C39 33.6(3)
C68 P3 C63 103.3(4)
C68 P3 C65 102.0(5)
C63 P3 C65 102.9(4)
C68 P3 Rh2 115.5(3)
C63 P3 Rh2 112.3(3)
C65 P3 Rh2 118.9(3)
C71 P4 C64 104.2(4)
C71 P4 C74 103.2(4)
C64 P4 C74 104.9(4)
C71 P4 Rh2 117.9(3)
C64 P4 Rh2 111.8(3)
C74 P4 Rh2 113.5(3)
C39 B2 C57 110.1(7)
C39 B2 C51 105.0(7)
C57 B2 C51 111.0(7)
C39 B2 C45 111.7(7)
C57 B2 C45 110.4(7)
C51 B2 C45 108.5(7)
C44 C39 C40 113.9(8)
C44 C39 B2 122.2(8)
C40 C39 B2 122.7(7)
C44 C39 Rh2 67.6(5)
C40 C39 Rh2 66.5(4)
B2 C39 Rh2 146.0(6)
C41 C40 C39 122.7(8)
C41 C40 Rh2 70.9(5)
C39 C40 Rh2 79.5(5)
C41 C40 H40 118.7
C39 C40 H40 118.7
Rh2 C40 H40 122.1
C42 C41 C40 120.6(9)
C42 C41 Rh2 73.2(5)
C40 C41 Rh2 73.9(5)
C42 C41 H41 119.7
C40 C41 H41 119.7
Rh2 C41 H41 124.9
C41 C42 C43 119.2(8)
C41 C42 Rh2 71.6(6)
C43 C42 Rh2 71.2(5)
C41 C42 H42 120.4
C43 C42 H42 120.4
Rh2 C42 H42 129.1
C42 C43 C44 118.6(9)
C42 C43 Rh2 73.4(5)
C44 C43 Rh2 74.9(6)
C42 C43 H43 120.7
C44 C43 H43 120.7
Rh2 C43 H43 122.2
C39 C44 C43 124.2(9)
C39 C44 Rh2 78.8(5)
C43 C44 Rh2 69.5(5)
C39 C44 H44 117.9
C43 C44 H44 117.9
Rh2 C44 H44 125.5
C46 C45 C50 114.7(8)
C46 C45 B2 121.8(8)
C50 C45 B2 123.5(8)
C47 C46 C45 123.0(9)
C47 C46 H46 118.5
C45 C46 H46 118.5
C48 C47 C46 120.8(9)
C48 C47 H47 119.6
C46 C47 H47 119.6
C49 C48 C47 118.5(9)
C49 C48 H48 120.7
C47 C48 H48 120.7
C48 C49 C50 120.6(10)
C48 C49 H49 119.7
C50 C49 H49 119.7
C49 C50 C45 122.4(9)
C49 C50 H50 118.8
C45 C50 H50 118.8
C56 C51 C52 114.0(8)
C56 C51 B2 125.5(8)
C52 C51 B2 120.4(8)
C53 C52 C51 123.9(8)
C53 C52 H52 118.1
C51 C52 H52 118.1
C52 C53 C54 120.0(8)
C52 C53 H53 120.0
C54 C53 H53 120.0
C53 C54 C55 118.9(9)
C53 C54 H54 120.6
C55 C54 H54 120.6
C54 C55 C56 119.8(9)
C54 C55 H55 120.1
C56 C55 H55 120.1
C51 C56 C55 123.3(9)
C51 C56 H56 118.3
C55 C56 H56 118.3
C62 C57 C58 114.2(8)
C62 C57 B2 125.8(8)
C58 C57 B2 120.1(8)
C59 C58 C57 123.1(8)
C59 C58 H58 118.4
C57 C58 H58 118.4
C58 C59 C60 120.6(9)
C58 C59 H59 119.7
C60 C59 H59 119.7
C61 C60 C59 116.9(9)
C61 C60 H60 121.5
C59 C60 H60 121.5
C62 C61 C60 121.4(9)
C62 C61 H61 119.3
C60 C61 H61 119.3
C61 C62 C57 123.7(9)
C61 C62 H62 118.1
C57 C62 H62 118.1
C64 C63 P3 111.0(6)
C64 C63 H63A 109.4
P3 C63 H63A 109.4
C64 C63 H63B 109.4
P3 C63 H63B 109.4
H63A C63 H63B 108.0
C63 C64 P4 110.1(6)
C63 C64 H64A 109.6
P4 C64 H64A 109.6
C63 C64 H64B 109.6
P4 C64 H64B 109.6
H64A C64 H64B 108.2
C67 C65 C66 110.4(8)
C67 C65 P3 113.0(7)
C66 C65 P3 110.0(6)
C67 C65 H65 107.8
C66 C65 H65 107.8
P3 C65 H65 107.8
C65 C66 H66A 109.5
C65 C66 H66B 109.5
H66A C66 H66B 109.5
C65 C66 H66C 109.5
H66A C66 H66C 109.5
H66B C66 H66C 109.5
C65 C67 H67A 109.5
C65 C67 H67B 109.5
H67A C67 H67B 109.5
C65 C67 H67C 109.5
H67A C67 H67C 109.5
H67B C67 H67C 109.5
C69 C68 C70 110.3(8)
C69 C68 P3 111.2(7)
C70 C68 P3 115.4(7)
C69 C68 H68 106.5
C70 C68 H68 106.5
P3 C68 H68 106.5
C68 C69 H69A 109.5
C68 C69 H69B 109.5
H69A C69 H69B 109.5
C68 C69 H69C 109.5
H69A C69 H69C 109.5
H69B C69 H69C 109.5
C68 C70 H70A 109.5
C68 C70 H70B 109.5
H70A C70 H70B 109.5
C68 C70 H70C 109.5
H70A C70 H70C 109.5
H70B C70 H70C 109.5
C73 C71 C72 111.5(8)
C73 C71 P4 111.3(7)
C72 C71 P4 113.0(6)
C73 C71 H71 106.9
C72 C71 H71 106.9
P4 C71 H71 106.9
C71 C72 H72A 109.5
C71 C72 H72B 109.5
H72A C72 H72B 109.5
C71 C72 H72C 109.5
H72A C72 H72C 109.5
H72B C72 H72C 109.5
C71 C73 H73A 109.5
C71 C73 H73B 109.5
H73A C73 H73B 109.5
C71 C73 H73C 109.5
H73A C73 H73C 109.5
H73B C73 H73C 109.5
C75 C74 C76 110.3(8)
C75 C74 P4 111.7(7)
C76 C74 P4 114.0(7)
C75 C74 H74 106.8
C76 C74 H74 106.8
P4 C74 H74 106.8
C74 C75 H75A 109.5
C74 C75 H75B 109.5
H75A C75 H75B 109.5
C74 C75 H75C 109.5
H75A C75 H75C 109.5
H75B C75 H75C 109.5
C74 C76 H76A 109.5
C74 C76 H76B 109.5
H76A C76 H76B 109.5
C74 C76 H76C 109.5
H76A C76 H76C 109.5
H76B C76 H76C 109.5
C80 O1 C77 103.0(14)
O1 C77 C78 109.4(14)
O1 C77 H77A 109.8
C78 C77 H77A 109.8
O1 C77 H77B 109.8
C78 C77 H77B 109.8
H77A C77 H77B 108.2
C77 C78 C79 105.2(11)
C77 C78 H78A 110.7
C79 C78 H78A 110.7
C77 C78 H78B 110.7
C79 C78 H78B 110.7
H78A C78 H78B 108.8
C80 C79 C78 103.5(11)
C80 C79 H79A 111.1
C78 C79 H79A 111.1
C80 C79 H79B 111.1
C78 C79 H79B 111.1
H79A C79 H79B 109.0
O1 C80 C79 108.1(12)
O1 C80 H80A 110.1
C79 C80 H80A 110.1
O1 C80 H80B 110.1
C79 C80 H80B 110.1
H80A C80 H80B 108.4
O1' C77' C78' 102(2)
O1' C77' H77C 111.3
C78' C77' H77C 111.3
O1' C77' H77D 111.3
C78' C77' H77D 111.3
H77C C77' H77D 109.2
C77' C78' H78C 111.3
C77' C78' H78D 111.3
H78C C78' H78D 109.2
C81 O2 C84 107(2)
O2 C81 C82 104.0(17)
O2 C81 H81A 111.0
C82 C81 H81A 111.0
O2 C81 H81B 111.0
C82 C81 H81B 111.0
H81A C81 H81B 109.0
C81 C82 C83 100.9(14)
C81 C82 H82A 111.6
C83 C82 H82A 111.6
C81 C82 H82B 111.6
C83 C82 H82B 111.6
H82A C82 H82B 109.4
C84 C83 C82 102.6(13)
C84 C83 H83A 111.2
C82 C83 H83A 111.2
C84 C83 H83B 111.2
C82 C83 H83B 111.2
H83A C83 H83B 109.2
O2 C84 C83 107.9(15)
O2 C84 H84A 110.1
C83 C84 H84A 110.1
O2 C84 H84B 110.1
C83 C84 H84B 110.1
H84A C84 H84B 108.4
C81' O2' C84' 109(2)
O2' C81' C82' 107(2)
O2' C81' H81C 110.2
C82' C81' H81C 110.2
O2' C81' H81D 110.2
C82' C81' H81D 110.2
H81C C81' H81D 108.5
C81' C82' C83' 103.8(16)
C81' C82' H82C 111.0
C83' C82' H82C 111.0
C81' C82' H82D 111.0
C83' C82' H82D 111.0
H82C C82' H82D 109.0
C84' C83' C82' 102.7(17)
C84' C83' H83C 111.2
C82' C83' H83C 111.2
C84' C83' H83D 111.2
C82' C83' H83D 111.2
H83C C83' H83D 109.1
O2' C84' C83' 107(2)
O2' C84' H84C 110.3
C83' C84' H84C 110.3
O2' C84' H84D 110.3
C83' C84' H84D 110.3
H84C C84' H84D 108.6

loop_
_geom_bond_atom_site_label_1
_geom_bond_atom_site_label_2
_geom_bond_distance
Rh1 P1 2.213(3)
Rh1 P2 2.232(2)
Rh1 C5 2.263(9)
Rh1 C2 2.264(8)
Rh1 C3 2.286(9)
Rh1 C4 2.324(10)
Rh1 C6 2.345(9)
Rh1 C1 2.465(8)
P1 C30 1.837(10)
P1 C25 1.842(9)
P1 C27 1.862(10)
P2 C26 1.835(8)
P2 C33 1.841(9)
P2 C36 1.857(9)
B1 C7 1.625(13)
B1 C1 1.645(13)
B1 C19 1.645(14)
B1 C13 1.654(13)
C1 C6 1.421(12)
C1 C2 1.429(12)
C2 C3 1.420(13)
C2 H2 0.9500
C3 C4 1.372(13)
C3 H3 0.9500
C4 C5 1.415(13)
C4 H4 0.9500
C5 C6 1.408(12)
C5 H5 0.9500
C6 H6 0.9500
C7 C12 1.378(13)
C7 C8 1.406(13)
C8 C9 1.359(14)
C8 H8 0.9500
C9 C10 1.380(17)
C9 H9 0.9500
C10 C11 1.360(15)
C10 H10 0.9500
C11 C12 1.396(14)
C11 H11 0.9500
C12 H12 0.9500
C13 C14 1.379(12)
C13 C18 1.388(11)
C14 C15 1.399(12)
C14 H14 0.9500
C15 C16 1.360(12)
C15 H15 0.9500
C16 C17 1.380(13)
C16 H16 0.9500
C17 C18 1.402(12)
C17 H17 0.9500
C18 H18 0.9500
C19 C24 1.395(12)
C19 C20 1.395(12)
C20 C21 1.381(13)
C20 H20 0.9500
C21 C22 1.364(13)
C21 H21 0.9500
C22 C23 1.391(13)
C22 H22 0.9500
C23 C24 1.384(13)
C23 H23 0.9500
C24 H24 0.9500
C25 C26 1.490(12)
C25 H25A 0.9900
C25 H25B 0.9900
C26 H26A 0.9900
C26 H26B 0.9900
C27 C28 1.502(14)
C27 C29 1.513(13)
C27 H27 1.0000
C28 H28A 0.9800
C28 H28B 0.9800
C28 H28C 0.9800
C29 H29A 0.9800
C29 H29B 0.9800
C29 H29C 0.9800
C30 C31 1.511(16)
C30 C32 1.541(14)
C30 H30 1.0000
C31 H31A 0.9800
C31 H31B 0.9800
C31 H31C 0.9800
C32 H32A 0.9800
C32 H32B 0.9800
C32 H32C 0.9800
C33 C34 1.518(13)
C33 C35 1.527(12)
C33 H33 1.0000
C34 H34A 0.9800
C34 H34B 0.9800
C34 H34C 0.9800
C35 H35A 0.9800
C35 H35B 0.9800
C35 H35C 0.9800
C36 C37 1.503(13)
C36 C38 1.521(12)
C36 H36 1.0000
C37 H37A 0.9800
C37 H37B 0.9800
C37 H37C 0.9800
C38 H38A 0.9800
C38 H38B 0.9800
C38 H38C 0.9800
Rh2 P4 2.225(2)
Rh2 P3 2.227(3)
Rh2 C43 2.277(9)
Rh2 C41 2.285(9)
Rh2 C42 2.306(9)
Rh2 C40 2.323(8)
Rh2 C44 2.347(9)
Rh2 C39 2.491(7)
P3 C68 1.826(9)
P3 C63 1.826(9)
P3 C65 1.840(9)
P4 C71 1.828(10)
P4 C64 1.840(9)
P4 C74 1.841(9)
B2 C39 1.627(12)
B2 C57 1.631(14)
B2 C51 1.639(12)
B2 C45 1.656(13)
C39 C44 1.404(12)
C39 C40 1.418(12)
C40 C41 1.395(12)
C40 H40 0.9500
C41 C42 1.389(13)
C41 H41 0.9500
C42 C43 1.394(13)
C42 H42 0.9500
C43 C44 1.413(13)
C43 H43 0.9500
C44 H44 0.9500
C45 C46 1.393(12)
C45 C50 1.403(13)
C46 C47 1.381(12)
C46 H46 0.9500
C47 C48 1.377(13)
C47 H47 0.9500
C48 C49 1.364(13)
C48 H48 0.9500
C49 C50 1.399(13)
C49 H49 0.9500
C50 H50 0.9500
C51 C56 1.371(12)
C51 C52 1.405(11)
C52 C53 1.363(11)
C52 H52 0.9500
C53 C54 1.366(13)
C53 H53 0.9500
C54 C55 1.375(13)
C54 H54 0.9500
C55 C56 1.392(12)
C55 H55 0.9500
C56 H56 0.9500
C57 C62 1.394(12)
C57 C58 1.394(12)
C58 C59 1.387(12)
C58 H58 0.9500
C59 C60 1.392(13)
C59 H59 0.9500
C60 C61 1.385(13)
C60 H60 0.9500
C61 C62 1.363(12)
C61 H61 0.9500
C62 H62 0.9500
C63 C64 1.520(12)
C63 H63A 0.9900
C63 H63B 0.9900
C64 H64A 0.9900
C64 H64B 0.9900
C65 C67 1.492(12)
C65 C66 1.519(13)
C65 H65 1.0000
C66 H66A 0.9800
C66 H66B 0.9800
C66 H66C 0.9800
C67 H67A 0.9800
C67 H67B 0.9800
C67 H67C 0.9800
C68 C69 1.516(14)
C68 C70 1.529(14)
C68 H68 1.0000
C69 H69A 0.9800
C69 H69B 0.9800
C69 H69C 0.9800
C70 H70A 0.9800
C70 H70B 0.9800
C70 H70C 0.9800
C71 C73 1.523(12)
C71 C72 1.527(13)
C71 H71 1.0000
C72 H72A 0.9800
C72 H72B 0.9800
C72 H72C 0.9800
C73 H73A 0.9800
C73 H73B 0.9800
C73 H73C 0.9800
C74 C75 1.516(13)
C74 C76 1.535(12)
C74 H74 1.0000
C75 H75A 0.9800
C75 H75B 0.9800
C75 H75C 0.9800
C76 H76A 0.9800
C76 H76B 0.9800
C76 H76C 0.9800
O1 C80 1.420(15)
O1 C77 1.457(17)
C77 C78 1.466(15)
C77 H77A 0.9900
C77 H77B 0.9900
C78 C79 1.50(2)
C78 H78A 0.9900
C78 H78B 0.9900
C79 C80 1.486(14)
C79 H79A 0.9900
C79 H79B 0.9900
C80 H80A 0.9900
C80 H80B 0.9900
O1' C77' 1.477(19)
C77' C78' 1.484(19)
C77' H77C 0.9900
C77' H77D 0.9900
C78' H78C 0.9900
C78' H78D 0.9900
O2 C81 1.431(9)
O2 C84 1.441(9)
C81 C82 1.519(9)
C81 H81A 0.9900
C81 H81B 0.9900
C82 C83 1.525(9)
C82 H82A 0.9900
C82 H82B 0.9900
C83 C84 1.519(8)
C83 H83A 0.9900
C83 H83B 0.9900
C84 H84A 0.9900
C84 H84B 0.9900
O2' C81' 1.438(9)
O2' C84' 1.440(9)
C81' C82' 1.519(9)
C81' H81C 0.9900
C81' H81D 0.9900
C82' C83' 1.522(9)
C82' H82C 0.9900
C82' H82D 0.9900
C83' C84' 1.519(9)
C83' H83C 0.9900
C83' H83D 0.9900
C84' H84C 0.9900
C84' H84D 0.9900

loop_
_geom_torsion_atom_site_label_1
_geom_torsion_atom_site_label_2
_geom_torsion_atom_site_label_3
_geom_torsion_atom_site_label_4
_geom_torsion
P2 Rh1 P1 C30 125.4(4)
C5 Rh1 P1 C30 -125.9(12)
C2 Rh1 P1 C30 -51.9(5)
C3 Rh1 P1 C30 -89.2(5)
C4 Rh1 P1 C30 -117.1(5)
C6 Rh1 P1 C30 -0.8(7)
C1 Rh1 P1 C30 -19.8(5)
P2 Rh1 P1 C25 6.9(3)
C5 Rh1 P1 C25 115.6(12)
C2 Rh1 P1 C25 -170.5(4)
C3 Rh1 P1 C25 152.3(4)
C4 Rh1 P1 C25 124.3(5)
C6 Rh1 P1 C25 -119.3(6)
C1 Rh1 P1 C25 -138.3(4)
P2 Rh1 P1 C27 -112.3(3)
C5 Rh1 P1 C27 -3.5(12)
C2 Rh1 P1 C27 70.4(4)
C3 Rh1 P1 C27 33.1(4)
C4 Rh1 P1 C27 5.2(5)
C6 Rh1 P1 C27 121.5(6)
C1 Rh1 P1 C27 102.5(4)
P1 Rh1 P2 C26 10.7(3)
C5 Rh1 P2 C26 -158.4(4)
C2 Rh1 P2 C26 170(2)
C3 Rh1 P2 C26 -102.0(5)
C4 Rh1 P2 C26 -124.1(4)
C6 Rh1 P2 C26 166.9(4)
C1 Rh1 P2 C26 142.0(4)
P1 Rh1 P2 C33 128.2(3)
C5 Rh1 P2 C33 -40.8(4)
C2 Rh1 P2 C33 -73(2)
C3 Rh1 P2 C33 15.5(5)
C4 Rh1 P2 C33 -6.5(4)
C6 Rh1 P2 C33 -75.6(4)
C1 Rh1 P2 C33 -100.4(5)
P1 Rh1 P2 C36 -109.7(4)
C5 Rh1 P2 C36 81.2(4)
C2 Rh1 P2 C36 49(2)
C3 Rh1 P2 C36 137.6(5)
C4 Rh1 P2 C36 115.5(4)
C6 Rh1 P2 C36 46.5(4)
C1 Rh1 P2 C36 21.7(5)
C7 B1 C1 C6 -156.3(8)
C19 B1 C1 C6 -32.8(11)
C13 B1 C1 C6 86.9(9)
C7 B1 C1 C2 36.8(12)
C19 B1 C1 C2 160.3(8)
C13 B1 C1 C2 -79.9(10)
C7 B1 C1 Rh1 -60.0(14)
C19 B1 C1 Rh1 63.5(13)
C13 B1 C1 Rh1 -176.7(8)
P1 Rh1 C1 C6 164.3(5)
P2 Rh1 C1 C6 44.2(7)
C5 Rh1 C1 C6 -27.9(5)
C2 Rh1 C1 C6 -130.0(8)
C3 Rh1 C1 C6 -99.7(6)
C4 Rh1 C1 C6 -64.5(6)
P1 Rh1 C1 C2 -65.7(6)
P2 Rh1 C1 C2 174.2(5)
C5 Rh1 C1 C2 102.1(6)
C3 Rh1 C1 C2 30.3(6)
C4 Rh1 C1 C2 65.5(6)
C6 Rh1 C1 C2 130.0(8)
P1 Rh1 C1 B1 51.0(12)
P2 Rh1 C1 B1 -69.1(12)
C5 Rh1 C1 B1 -141.2(12)
C2 Rh1 C1 B1 116.7(13)
C3 Rh1 C1 B1 147.0(12)
C4 Rh1 C1 B1 -177.8(12)
C6 Rh1 C1 B1 -113.3(13)
C6 C1 C2 C3 -10.9(12)
B1 C1 C2 C3 156.9(8)
Rh1 C1 C2 C3 -61.3(7)
C6 C1 C2 Rh1 50.4(6)
B1 C1 C2 Rh1 -141.8(8)
P1 Rh1 C2 C3 -103.3(5)
P2 Rh1 C2 C3 98(2)
C5 Rh1 C2 C3 65.4(6)
C4 Rh1 C2 C3 28.8(5)
C6 Rh1 C2 C3 101.1(6)
C1 Rh1 C2 C3 130.3(8)
P1 Rh1 C2 C1 126.4(5)
P2 Rh1 C2 C1 -32(2)
C5 Rh1 C2 C1 -65.0(5)
C3 Rh1 C2 C1 -130.3(8)
C4 Rh1 C2 C1 -101.6(6)
C6 Rh1 C2 C1 -29.3(5)
C1 C2 C3 C4 7.3(13)
Rh1 C2 C3 C4 -57.7(8)
C1 C2 C3 Rh1 65.0(8)
P1 Rh1 C3 C4 -142.8(5)
P2 Rh1 C3 C4 -37.3(7)
C5 Rh1 C3 C4 29.6(5)
C2 Rh1 C3 C4 130.6(8)
C6 Rh1 C3 C4 66.3(5)
C1 Rh1 C3 C4 101.5(6)
P1 Rh1 C3 C2 86.6(5)
P2 Rh1 C3 C2 -167.9(4)
C5 Rh1 C3 C2 -101.0(6)
C4 Rh1 C3 C2 -130.6(8)
C6 Rh1 C3 C2 -64.3(5)
C1 Rh1 C3 C2 -29.0(5)
C2 C3 C4 C5 2.9(13)
Rh1 C3 C4 C5 -53.3(7)
C2 C3 C4 Rh1 56.1(7)
P1 Rh1 C4 C3 51.8(6)
P2 Rh1 C4 C3 157.2(5)
C5 Rh1 C4 C3 -131.1(8)
C2 Rh1 C4 C3 -30.2(5)
C6 Rh1 C4 C3 -100.3(6)
C1 Rh1 C4 C3 -65.6(5)
P1 Rh1 C4 C5 -177.1(4)
P2 Rh1 C4 C5 -71.7(5)
C2 Rh1 C4 C5 101.0(5)
C3 Rh1 C4 C5 131.1(8)
C6 Rh1 C4 C5 30.9(5)
C1 Rh1 C4 C5 65.5(5)
C3 C4 C5 C6 -8.2(13)
Rh1 C4 C5 C6 -62.2(7)
C3 C4 C5 Rh1 54.0(7)
P1 Rh1 C5 C6 138.9(10)
P2 Rh1 C5 C6 -113.8(5)
C2 Rh1 C5 C6 62.3(6)
C3 Rh1 C5 C6 99.4(6)
C4 Rh1 C5 C6 127.9(8)
C1 Rh1 C5 C6 26.9(5)
P1 Rh1 C5 C4 10.9(15)
P2 Rh1 C5 C4 118.3(5)
C2 Rh1 C5 C4 -65.7(5)
C3 Rh1 C5 C4 -28.6(5)
C6 Rh1 C5 C4 -127.9(8)
C1 Rh1 C5 C4 -101.0(6)
C4 C5 C6 C1 4.0(13)
Rh1 C5 C6 C1 -57.7(8)
C4 C5 C6 Rh1 61.7(7)
C2 C1 C6 C5 5.3(12)
B1 C1 C6 C5 -163.2(8)
Rh1 C1 C6 C5 54.0(7)
C2 C1 C6 Rh1 -48.7(6)
B1 C1 C6 Rh1 142.9(7)
P1 Rh1 C6 C5 -163.8(5)
P2 Rh1 C6 C5 75.5(5)
C2 Rh1 C6 C5 -104.1(6)
C3 Rh1 C6 C5 -66.8(6)
C4 Rh1 C6 C5 -31.2(5)
C1 Rh1 C6 C5 -133.9(8)
P1 Rh1 C6 C1 -30.0(8)
P2 Rh1 C6 C1 -150.6(5)
C5 Rh1 C6 C1 133.9(8)
C2 Rh1 C6 C1 29.8(5)
C3 Rh1 C6 C1 67.1(5)
C4 Rh1 C6 C1 102.7(6)
C1 B1 C7 C12 111.8(9)
C19 B1 C7 C12 -10.0(11)
C13 B1 C7 C12 -133.2(9)
C1 B1 C7 C8 -70.3(11)
C19 B1 C7 C8 167.9(8)
C13 B1 C7 C8 44.8(11)
C12 C7 C8 C9 -0.3(14)
B1 C7 C8 C9 -178.3(9)
C7 C8 C9 C10 -0.2(16)
C8 C9 C10 C11 0.6(17)
C9 C10 C11 C12 -0.6(16)
C8 C7 C12 C11 0.3(13)
B1 C7 C12 C11 178.3(9)
C10 C11 C12 C7 0.1(15)
C7 B1 C13 C14 -124.0(10)
C1 B1 C13 C14 -4.1(13)
C19 B1 C13 C14 113.3(11)
C7 B1 C13 C18 56.3(11)
C1 B1 C13 C18 176.2(8)
C19 B1 C13 C18 -66.5(11)
C18 C13 C14 C15 -0.1(16)
B1 C13 C14 C15 -179.8(9)
C13 C14 C15 C16 2.0(16)
C14 C15 C16 C17 -2.5(16)
C15 C16 C17 C18 1.1(16)
C14 C13 C18 C17 -1.3(15)
B1 C13 C18 C17 178.4(9)
C16 C17 C18 C13 0.9(16)
C7 B1 C19 C24 -103.3(10)
C1 B1 C19 C24 132.7(9)
C13 B1 C19 C24 17.4(12)
C7 B1 C19 C20 73.4(10)
C1 B1 C19 C20 -50.6(11)
C13 B1 C19 C20 -165.9(8)
C24 C19 C20 C21 -1.5(14)
B1 C19 C20 C21 -178.5(9)
C19 C20 C21 C22 3.4(16)
C20 C21 C22 C23 -4.4(15)
C21 C22 C23 C24 3.6(15)
C22 C23 C24 C19 -1.8(15)
C20 C19 C24 C23 0.7(14)
B1 C19 C24 C23 177.6(9)
C30 P1 C25 C26 -155.6(7)
C27 P1 C25 C26 97.2(7)
Rh1 P1 C25 C26 -27.6(7)
P1 C25 C26 P2 35.6(8)
C33 P2 C26 C25 -153.2(6)
C36 P2 C26 C25 98.7(7)
Rh1 P2 C26 C25 -30.3(7)
C30 P1 C27 C28 -179.7(7)
C25 P1 C27 C28 -72.9(8)
Rh1 P1 C27 C28 49.8(8)
C30 P1 C27 C29 53.0(9)
C25 P1 C27 C29 159.8(8)
Rh1 P1 C27 C29 -77.5(8)
C25 P1 C30 C31 65.4(8)
C27 P1 C30 C31 174.1(7)
Rh1 P1 C30 C31 -57.8(8)
C25 P1 C30 C32 -59.3(9)
C27 P1 C30 C32 49.5(9)
Rh1 P1 C30 C32 177.5(7)
C26 P2 C33 C34 62.4(7)
C36 P2 C33 C34 170.5(6)
Rh1 P2 C33 C34 -59.2(7)
C26 P2 C33 C35 -64.6(8)
C36 P2 C33 C35 43.6(8)
Rh1 P2 C33 C35 173.8(6)
C26 P2 C36 C37 -58.2(7)
C33 P2 C36 C37 -166.9(6)
Rh1 P2 C36 C37 66.2(7)
C26 P2 C36 C38 177.2(6)
C33 P2 C36 C38 68.4(7)
Rh1 P2 C36 C38 -58.5(7)
P4 Rh2 P3 C68 111.9(4)
C43 Rh2 P3 C68 9.1(12)
C41 Rh2 P3 C68 -35.6(4)
C42 Rh2 P3 C68 -6.1(5)
C40 Rh2 P3 C68 -72.1(4)
C44 Rh2 P3 C68 -123.2(7)
C39 Rh2 P3 C68 -103.5(4)
P4 Rh2 P3 C63 -6.2(3)
C43 Rh2 P3 C63 -109.0(11)
C41 Rh2 P3 C63 -153.8(4)
C42 Rh2 P3 C63 -124.2(4)
C40 Rh2 P3 C63 169.7(4)
C44 Rh2 P3 C63 118.7(7)
C39 Rh2 P3 C63 138.4(4)
P4 Rh2 P3 C65 -126.4(4)
C43 Rh2 P3 C65 130.9(11)
C41 Rh2 P3 C65 86.1(4)
C42 Rh2 P3 C65 115.7(5)
C40 Rh2 P3 C65 49.6(4)
C44 Rh2 P3 C65 -1.4(7)
C39 Rh2 P3 C65 18.2(4)
P3 Rh2 P4 C71 109.4(4)
C43 Rh2 P4 C71 -82.9(4)
C41 Rh2 P4 C71 -136.6(5)
C42 Rh2 P4 C71 -116.0(4)
C40 Rh2 P4 C71 -45.8(14)
C44 Rh2 P4 C71 -48.1(4)
C39 Rh2 P4 C71 -24.6(5)
P3 Rh2 P4 C64 -11.4(3)
C43 Rh2 P4 C64 156.3(4)
C41 Rh2 P4 C64 102.6(5)
C42 Rh2 P4 C64 123.2(4)
C40 Rh2 P4 C64 -166.5(13)
C44 Rh2 P4 C64 -168.9(4)
C39 Rh2 P4 C64 -145.4(4)
P3 Rh2 P4 C74 -129.8(3)
C43 Rh2 P4 C74 37.9(4)
C41 Rh2 P4 C74 -15.8(6)
C42 Rh2 P4 C74 4.8(4)
C40 Rh2 P4 C74 75.1(14)
C44 Rh2 P4 C74 72.7(4)
C39 Rh2 P4 C74 96.2(4)
C57 B2 C39 C44 35.4(11)
C51 B2 C39 C44 -84.2(10)
C45 B2 C39 C44 158.4(8)
C57 B2 C39 C40 -157.8(8)
C51 B2 C39 C40 82.6(9)
C45 B2 C39 C40 -34.8(11)
C57 B2 C39 Rh2 -61.9(13)
C51 B2 C39 Rh2 178.5(7)
C45 B2 C39 Rh2 61.1(13)
P4 Rh2 C39 C44 -42.8(7)
P3 Rh2 C39 C44 -164.5(5)
C43 Rh2 C39 C44 28.4(6)
C41 Rh2 C39 C44 101.2(6)
C42 Rh2 C39 C44 65.0(6)
C40 Rh2 C39 C44 131.2(8)
P4 Rh2 C39 C40 -174.0(4)
P3 Rh2 C39 C40 64.4(5)
C43 Rh2 C39 C40 -102.7(6)
C41 Rh2 C39 C40 -29.9(5)
C42 Rh2 C39 C40 -66.1(5)
C44 Rh2 C39 C40 -131.2(8)
P4 Rh2 C39 B2 71.9(11)
P3 Rh2 C39 B2 -49.8(11)
C43 Rh2 C39 B2 143.2(11)
C41 Rh2 C39 B2 -144.0(11)
C42 Rh2 C39 B2 179.7(11)
C40 Rh2 C39 B2 -114.1(12)
C44 Rh2 C39 B2 114.7(12)
C44 C39 C40 C41 9.4(12)
B2 C39 C40 C41 -158.4(8)
Rh2 C39 C40 C41 59.0(7)
C44 C39 C40 Rh2 -49.6(6)
B2 C39 C40 Rh2 142.6(7)
P4 Rh2 C40 C41 -104.3(14)
P3 Rh2 C40 C41 101.3(5)
C43 Rh2 C40 C41 -66.0(6)
C42 Rh2 C40 C41 -29.8(5)
C44 Rh2 C40 C41 -101.7(6)
C39 Rh2 C40 C41 -130.2(8)
P4 Rh2 C40 C39 25.9(16)
P3 Rh2 C40 C39 -128.5(5)
C43 Rh2 C40 C39 64.2(5)
C41 Rh2 C40 C39 130.2(8)
C42 Rh2 C40 C39 100.4(6)
C44 Rh2 C40 C39 28.5(5)
C39 C40 C41 C42 -4.5(13)
Rh2 C40 C41 C42 58.6(8)
C39 C40 C41 Rh2 -63.1(8)
P4 Rh2 C41 C42 33.8(7)
P3 Rh2 C41 C42 141.0(5)
C43 Rh2 C41 C42 -29.2(5)
C40 Rh2 C41 C42 -129.9(8)
C44 Rh2 C41 C42 -66.4(5)
C39 Rh2 C41 C42 -100.9(6)
P4 Rh2 C41 C40 163.7(4)
P3 Rh2 C41 C40 -89.1(5)
C43 Rh2 C41 C40 100.6(6)
C42 Rh2 C41 C40 129.9(8)
C44 Rh2 C41 C40 63.5(6)
C39 Rh2 C41 C40 28.9(5)
C40 C41 C42 C43 -4.1(13)
Rh2 C41 C42 C43 54.9(7)
C40 C41 C42 Rh2 -59.0(8)
P4 Rh2 C42 C41 -160.1(5)
P3 Rh2 C42 C41 -54.6(6)
C43 Rh2 C42 C41 131.0(8)
C40 Rh2 C42 C41 29.8(5)
C44 Rh2 C42 C41 99.3(6)
C39 Rh2 C42 C41 64.9(5)
P4 Rh2 C42 C43 68.9(5)
P3 Rh2 C42 C43 174.4(4)
C41 Rh2 C42 C43 -131.0(8)
C40 Rh2 C42 C43 -101.2(6)
C44 Rh2 C42 C43 -31.7(5)
C39 Rh2 C42 C43 -66.2(5)
C41 C42 C43 C44 6.9(12)
Rh2 C42 C43 C44 61.9(8)
C41 C42 C43 Rh2 -55.0(7)
P4 Rh2 C43 C42 -120.7(5)
P3 Rh2 C43 C42 -19.4(14)
C41 Rh2 C43 C42 29.1(5)
C40 Rh2 C43 C42 65.2(5)
C44 Rh2 C43 C42 126.6(8)
C39 Rh2 C43 C42 99.7(6)
P4 Rh2 C43 C44 112.7(5)
P3 Rh2 C43 C44 -146.0(9)
C41 Rh2 C43 C44 -97.5(6)
C42 Rh2 C43 C44 -126.6(8)
C40 Rh2 C43 C44 -61.5(6)
C39 Rh2 C43 C44 -26.9(5)
C40 C39 C44 C43 -6.5(12)
B2 C39 C44 C43 161.3(8)
Rh2 C39 C44 C43 -55.6(8)
C40 C39 C44 Rh2 49.1(6)
B2 C39 C44 Rh2 -143.1(7)
C42 C43 C44 C39 -1.4(13)
Rh2 C43 C44 C39 59.7(8)
C42 C43 C44 Rh2 -61.1(7)
P4 Rh2 C44 C39 150.7(5)
P3 Rh2 C44 C39 30.8(9)
C43 Rh2 C44 C39 -133.3(9)
C41 Rh2 C44 C39 -65.1(6)
C42 Rh2 C44 C39 -101.6(6)
C40 Rh2 C44 C39 -28.8(5)
P4 Rh2 C44 C43 -76.0(6)
P3 Rh2 C44 C43 164.1(5)
C41 Rh2 C44 C43 68.2(6)
C42 Rh2 C44 C43 31.6(6)
C40 Rh2 C44 C43 104.4(6)
C39 Rh2 C44 C43 133.3(9)
C39 B2 C45 C46 77.2(10)
C57 B2 C45 C46 -160.0(8)
C51 B2 C45 C46 -38.1(11)
C39 B2 C45 C50 -101.4(9)
C57 B2 C45 C50 21.5(11)
C51 B2 C45 C50 143.4(8)
C50 C45 C46 C47 0.3(13)
B2 C45 C46 C47 -178.4(8)
C45 C46 C47 C48 0.7(14)
C46 C47 C48 C49 -1.1(14)
C47 C48 C49 C50 0.4(14)
C48 C49 C50 C45 0.7(13)
C46 C45 C50 C49 -1.0(12)
B2 C45 C50 C49 177.6(8)
C39 B2 C51 C56 8.6(12)
C57 B2 C51 C56 -110.4(10)
C45 B2 C51 C56 128.1(9)
C39 B2 C51 C52 -173.8(8)
C57 B2 C51 C52 67.2(10)
C45 B2 C51 C52 -54.3(11)
C56 C51 C52 C53 3.5(13)
B2 C51 C52 C53 -174.3(8)
C51 C52 C53 C54 -2.1(14)
C52 C53 C54 C55 -0.9(14)
C53 C54 C55 C56 2.0(14)
C52 C51 C56 C55 -2.3(14)
B2 C51 C56 C55 175.4(8)
C54 C55 C56 C51 -0.3(14)
C39 B2 C57 C62 -133.3(8)
C51 B2 C57 C62 -17.4(12)
C45 B2 C57 C62 102.9(9)
C39 B2 C57 C58 46.7(10)
C51 B2 C57 C58 162.5(8)
C45 B2 C57 C58 -77.1(10)
C62 C57 C58 C59 -1.9(13)
B2 C57 C58 C59 178.1(8)
C57 C58 C59 C60 0.1(14)
C58 C59 C60 C61 1.3(14)
C59 C60 C61 C62 -0.7(13)
C60 C61 C62 C57 -1.4(14)
C58 C57 C62 C61 2.6(13)
B2 C57 C62 C61 -177.4(8)
C68 P3 C63 C64 -98.6(7)
C65 P3 C63 C64 155.6(6)
Rh2 P3 C63 C64 26.5(7)
P3 C63 C64 P4 -34.8(8)
C71 P4 C64 C63 -98.0(7)
C74 P4 C64 C63 153.8(6)
Rh2 P4 C64 C63 30.4(7)
C68 P3 C65 C67 61.3(8)
C63 P3 C65 C67 168.2(7)
Rh2 P3 C65 C67 -67.0(8)
C68 P3 C65 C66 -174.8(6)
C63 P3 C65 C66 -67.9(7)
Rh2 P3 C65 C66 56.9(7)
C63 P3 C68 C69 62.1(8)
C65 P3 C68 C69 168.6(7)
Rh2 P3 C68 C69 -61.0(7)
C63 P3 C68 C70 -64.5(8)
C65 P3 C68 C70 42.1(9)
Rh2 P3 C68 C70 172.5(6)
C64 P4 C71 C73 -177.2(6)
C74 P4 C71 C73 -67.8(7)
Rh2 P4 C71 C73 58.1(7)
C64 P4 C71 C72 56.4(7)
C74 P4 C71 C72 165.8(6)
Rh2 P4 C71 C72 -68.2(7)
C71 P4 C74 C75 -171.3(6)
C64 P4 C74 C75 -62.4(7)
Rh2 P4 C74 C75 59.9(7)
C71 P4 C74 C76 -45.4(8)
C64 P4 C74 C76 63.5(8)
Rh2 P4 C74 C76 -174.2(6)
C80 O1 C77 C78 25(3)
O1 C77 C78 C79 -8(3)
C77 C78 C79 C80 -12(3)
C77 O1 C80 C79 -34(2)
C78 C79 C80 O1 29(2)
C84 O2 C81 C82 34(4)
O2 C81 C82 C83 -42(3)
C81 C82 C83 C84 34(4)
C81 O2 C84 C83 -12(5)
C82 C83 C84 O2 -14(4)
C84' O2' C81' C82' 4(9)
O2' C81' C82' C83' -22(8)
C81' C82' C83' C84' 30(6)
C81' O2' C84' C83' 16(8)
C82' C83' C84' O2' -29(6)
